data_7124165
loop_
_publ_author_name
'Mayer, Kerstin'
'Klein, Wilhelm'
'F\"assler, Thomas F'

_publ_section_title
;
 Zinc as a Versatile Connecting Atom for Zintl Cluster Oligomers
;
_journal_name_full 'Chemical Communications'
_journal_paper_doi 10.1039/C9CC06388A
_journal_year 2019
_chemical_formula_moiety 'Ge9 H18 N6 Zn2, 11(H3 N)'
_chemical_formula_sum 'Ge9 H51 N17 Zn2'
_chemical_formula_weight 1073.62
_space_group_crystal_system monoclinic
_space_group_IT_number 11
_space_group_name_Hall '-P 2yb'
_space_group_name_H-M_alt 'P 1 21/m 1'
_symmetry_space_group_name_Hall '-P 2yb'
_symmetry_space_group_name_H-M 'P 1 21/m 1'
_atom_sites_solution_hydrogens mixed
_atom_sites_solution_primary direct
_atom_sites_solution_secondary difmap
_audit_creation_method SHELXL-2014/7
_audit_update_record
;
2019-08-12 deposited with the CCDC.    2019-09-13 downloaded from the CCDC.
;
_cell_angle_alpha 90
_cell_angle_beta 113.42(3)
_cell_angle_gamma 90
_cell_formula_units_Z 2
_cell_length_a 10.355(2)
_cell_length_b 17.830(4)
_cell_length_c 10.478(2)
_cell_measurement_reflns_used 15925
_cell_measurement_temperature 150(2)
_cell_measurement_theta_max 63.11
_cell_measurement_theta_min 2.05
_cell_volume 1775.2(7)
_computing_cell_refinement 'STOE X-AREA 1.76'
_computing_data_collection 'STOE X-AREA 1.76'
_computing_data_reduction 'STOE X-AREA 1.76'
_computing_molecular_graphics 'DIAMOND 3.2k'
_computing_structure_refinement SHELXL-2014/7
_computing_structure_solution SHELXS-97
_diffrn_ambient_temperature 150(2)
_diffrn_detector Pilatus300K
_diffrn_detector_area_resol_mean 5.81
_diffrn_measured_fraction_theta_full 0.997
_diffrn_measured_fraction_theta_max 0.997
_diffrn_measurement_device_type 'STOE StadiVari'
_diffrn_measurement_method '\w scans'
_diffrn_radiation_collimation '0.6 mm diameter'
_diffrn_radiation_monochromator 'Graded multilayer mirror'
_diffrn_radiation_type 'Mo K\a'
_diffrn_radiation_wavelength 0.71073
_diffrn_reflns_av_R_equivalents 0.0566
_diffrn_reflns_av_unetI/netI 0.0332
_diffrn_reflns_Laue_measured_fraction_full 0.997
_diffrn_reflns_Laue_measured_fraction_max 0.997
_diffrn_reflns_limit_h_max 12
_diffrn_reflns_limit_h_min -12
_diffrn_reflns_limit_k_max 21
_diffrn_reflns_limit_k_min -21
_diffrn_reflns_limit_l_max 12
_diffrn_reflns_limit_l_min -12
_diffrn_reflns_number 15020
_diffrn_reflns_point_group_measured_fraction_full 0.997
_diffrn_reflns_point_group_measured_fraction_max 0.997
_diffrn_reflns_theta_full 25.242
_diffrn_reflns_theta_max 25.999
_diffrn_reflns_theta_min 2.284
_diffrn_source 'Genix 3D HF Mo'
_diffrn_source_current 1.000
_diffrn_source_power 0.050
_diffrn_source_voltage 50
_exptl_absorpt_coefficient_mu 8.845
_exptl_absorpt_correction_T_max 1.000
_exptl_absorpt_correction_T_min 0.286
_exptl_absorpt_correction_type multi-scan
_exptl_absorpt_process_details 'STOE X-AREA 1.76'
_exptl_crystal_colour black
_exptl_crystal_density_diffrn 2.009
_exptl_crystal_description block
_exptl_crystal_F_000 1036
_exptl_crystal_size_max 0.6
_exptl_crystal_size_mid 0.4
_exptl_crystal_size_min 0.3
_refine_diff_density_max 0.764
_refine_diff_density_min -0.753
_refine_diff_density_rms 0.132
_refine_ls_extinction_method none
_refine_ls_goodness_of_fit_ref 1.077
_refine_ls_hydrogen_treatment constr
_refine_ls_matrix_type full
_refine_ls_number_parameters 144
_refine_ls_number_reflns 3595
_refine_ls_number_restraints 18
_refine_ls_restrained_S_all 1.076
_refine_ls_R_factor_all 0.0733
_refine_ls_R_factor_gt 0.0612
_refine_ls_shift/su_max 0.000
_refine_ls_shift/su_mean 0.000
_refine_ls_structure_factor_coef Fsqd
_refine_ls_weighting_details 'w=1/[\s^2^(Fo^2^)+(0.0704P)^2^+8.1196P] where P=(Fo^2^+2Fc^2^)/3'
_refine_ls_weighting_scheme calc
_refine_ls_wR_factor_gt 0.1624
_refine_ls_wR_factor_ref 0.1751
_reflns_number_gt 2901
_reflns_number_total 3595
_reflns_threshold_expression 'I > 2\s(I)'
_cod_data_source_file c9cc06388a2.cif
_cod_data_source_block KM-442
_cod_database_code 7124165
_shelx_shelxl_version_number 2014/7
_shelx_space_group_comment
;
The symmetry employed for this shelxl refinement is uniquely defined
by the following loop, which should always be used as a source of
symmetry information in preference to the above space-group names.
They are only intended as comments.
;

loop_
_space_group_symop_operation_xyz
'x, y, z'
'-x, y+1/2, -z'
'-x, -y, -z'
'x, -y-1/2, z'

loop_
_atom_site_label
_atom_site_type_symbol
_atom_site_fract_x
_atom_site_fract_y
_atom_site_fract_z
_atom_site_U_iso_or_equiv
_atom_site_adp_type
_atom_site_occupancy
_atom_site_site_symmetry_order
_atom_site_calc_flag
_atom_site_refinement_flags_posn
_atom_site_refinement_flags_adp
_atom_site_refinement_flags_occupancy
Ge1 Ge -0.03502(16) 0.2500 0.15829(16) 0.0809(4) Uani 1 2 d S T P
Ge2 Ge 0.18531(11) 0.16508(7) 0.21891(11) 0.0773(3) Uani 1 1 d . . .
Ge3 Ge 0.03776(11) 0.16642(6) 0.37886(11) 0.0767(3) Uani 1 1 d . . .
Ge4 Ge 0.19867(16) 0.2500 0.58000(15) 0.0763(4) Uani 1 2 d S T P
Ge5 Ge 0.31217(11) 0.14707(6) 0.49065(11) 0.0778(3) Uani 1 1 d . . .
Ge6 Ge 0.39138(15) 0.2500 0.36911(16) 0.0761(4) Uani 1 2 d S T P
Zn1 Zn 0.60406(16) 0.2500 0.32509(16) 0.0737(4) Uani 1 2 d S T P
N1 N 0.7835(12) 0.2500 0.5132(12) 0.088(3) Uani 1 2 d S T P
H1A H 0.7564 0.2500 0.5859 0.133 Uiso 1 2 d R U P
H1B H 0.8358 0.2083 0.5176 0.133 Uiso 1 1 d R U .
N2 N 0.6450(8) 0.1592(5) 0.2257(8) 0.078(2) Uani 1 1 d . . .
H2A H 0.6048 0.1666 0.1321 0.117 Uiso 1 1 calc R U .
H2B H 0.6085 0.1170 0.2475 0.117 Uiso 1 1 calc R U .
H2C H 0.7396 0.1538 0.2536 0.117 Uiso 1 1 calc R U .
Zn2 Zn 0.14384(17) 0.2500 0.78609(16) 0.0755(4) Uani 1 2 d S T P
N3 N 0.3283(13) 0.2500 0.9620(11) 0.087(3) Uani 1 2 d S T P
H3A H 0.4028 0.2500 0.9368 0.130 Uiso 1 2 d R U P
H3B H 0.3319 0.2083 1.0135 0.130 Uiso 1 1 d R U .
N4 N 0.0435(10) 0.1590(5) 0.8273(8) 0.094(3) Uani 1 1 d . . .
H4A H 0.0915 0.1164 0.8264 0.141 Uiso 1 1 calc R U .
H4B H -0.0457 0.1558 0.7612 0.141 Uiso 1 1 calc R U .
H4C H 0.0406 0.1647 0.9124 0.141 Uiso 1 1 calc R U .
N5 N 0.5027(9) 0.0285(5) 0.3032(9) 0.092(2) Uani 1 1 d . . .
H5A H 0.5692 -0.0020 0.3639 0.138 Uiso 1 1 calc R U .
H5B H 0.4505 0.0023 0.2253 0.138 Uiso 1 1 calc R U .
H5C H 0.4456 0.0462 0.3438 0.138 Uiso 1 1 calc R U .
N6 N 0.7721(15) 0.0770(9) 0.6189(15) 0.157(5) Uani 1 1 d . U .
H6A H 0.7668 0.0303 0.6518 0.235 Uiso 1 1 calc R U .
H6B H 0.7767 0.0730 0.5343 0.235 Uiso 1 1 calc R U .
H6C H 0.6944 0.1038 0.6106 0.235 Uiso 1 1 calc R U .
N7 N 0.1561(12) 0.0249(6) 0.6988(10) 0.112(3) Uani 1 1 d . . .
H7A H 0.1756 -0.0154 0.7566 0.169 Uiso 1 1 calc R U .
H7B H 0.2357 0.0396 0.6887 0.169 Uiso 1 1 calc R U .
H7C H 0.0892 0.0122 0.6142 0.169 Uiso 1 1 calc R U .
N8 N 0.4850(14) 0.1171(7) 0.9101(13) 0.137(4) Uani 1 1 d . U .
H8A H 0.4210 0.0805 0.9024 0.205 Uiso 1 1 d R U .
H8B H 0.5710 0.0959 0.9309 0.205 Uiso 1 1 d R U .
H8C H 0.4582 0.1423 0.8281 0.205 Uiso 1 1 d R U .
N9 N 0.7990(10) 0.0406(6) -0.0217(11) 0.114(3) Uani 1 1 d . . .
H9A H 0.7664 0.0126 -0.1009 0.171 Uiso 1 1 d R U .
H9B H 0.8528 0.0114 0.0513 0.171 Uiso 1 1 d R U .
H9C H 0.8518 0.0792 -0.0315 0.171 Uiso 1 1 d R U .
N10 N 0.700(3) 0.2500 0.762(3) 0.189(10) Uani 1 2 d S TU P
H10A H 0.7789 0.2500 0.8424 0.283 Uiso 1 2 d R U P
H10B H 0.6484 0.2083 0.7612 0.283 Uiso 1 1 d R U .

loop_
_atom_site_aniso_label
_atom_site_aniso_U_11
_atom_site_aniso_U_22
_atom_site_aniso_U_33
_atom_site_aniso_U_23
_atom_site_aniso_U_13
_atom_site_aniso_U_12
Ge1 0.0689(8) 0.0984(11) 0.0726(8) 0.000 0.0253(7) 0.000
Ge2 0.0742(6) 0.0881(7) 0.0726(6) -0.0055(5) 0.0325(5) -0.0011(5)
Ge3 0.0699(6) 0.0851(7) 0.0778(6) -0.0016(5) 0.0323(5) -0.0060(5)
Ge4 0.0787(9) 0.0849(10) 0.0701(8) 0.000 0.0348(7) 0.000
Ge5 0.0747(6) 0.0853(7) 0.0765(6) 0.0076(5) 0.0333(5) 0.0093(5)
Ge6 0.0671(8) 0.0869(10) 0.0786(9) 0.000 0.0335(7) 0.000
Zn1 0.0657(8) 0.0849(10) 0.0728(9) 0.000 0.0300(7) 0.000
N1 0.071(7) 0.121(10) 0.072(7) 0.000 0.026(6) 0.000
N2 0.067(4) 0.089(5) 0.080(5) -0.001(4) 0.030(4) 0.001(4)
Zn2 0.0700(9) 0.0895(11) 0.0686(8) 0.000 0.0293(7) 0.000
N3 0.091(8) 0.116(10) 0.058(6) 0.000 0.034(6) 0.000
N4 0.099(6) 0.116(7) 0.066(5) 0.002(4) 0.033(4) -0.027(5)
N5 0.083(6) 0.097(6) 0.098(6) -0.003(5) 0.037(5) 0.011(5)
N6 0.157(5) 0.155(5) 0.156(5) 0.002(2) 0.060(3) -0.003(2)
N7 0.141(9) 0.112(8) 0.096(6) -0.003(6) 0.059(6) -0.024(7)
N8 0.137(4) 0.137(4) 0.136(4) -0.002(2) 0.054(2) 0.003(2)
N9 0.101(7) 0.125(9) 0.110(7) 0.001(7) 0.035(6) 0.005(7)
N10 0.188(10) 0.190(10) 0.188(10) 0.000 0.075(4) 0.000

loop_
_atom_type_symbol
_atom_type_description
_atom_type_scat_dispersion_real
_atom_type_scat_dispersion_imag
_atom_type_scat_source
N N 0.0061 0.0033 'International Tables Vol C Tables 4.2.6.8 and 6.1.1.4'
H H 0.0000 0.0000 'International Tables Vol C Tables 4.2.6.8 and 6.1.1.4'
Zn Zn 0.2839 1.4301 'International Tables Vol C Tables 4.2.6.8 and 6.1.1.4'
Ge Ge 0.1547 1.8001 'International Tables Vol C Tables 4.2.6.8 and 6.1.1.4'

loop_
_geom_angle_atom_site_label_1
_geom_angle_atom_site_label_2
_geom_angle_atom_site_label_3
_geom_angle
_geom_angle_site_symmetry_1
_geom_angle_site_symmetry_3
Ge3 Ge1 Ge3 70.03(6) 4_565 .
Ge3 Ge1 Ge2 62.10(5) 4_565 4_565
Ge3 Ge1 Ge2 101.59(7) . 4_565
Ge3 Ge1 Ge2 101.58(7) 4_565 .
Ge3 Ge1 Ge2 62.10(5) . .
Ge2 Ge1 Ge2 71.30(7) 4_565 .
Ge6 Ge2 Ge1 103.90(5) . .
Ge6 Ge2 Ge5 58.45(5) . .
Ge1 Ge2 Ge5 110.30(6) . .
Ge6 Ge2 Ge3 98.76(5) . .
Ge1 Ge2 Ge3 58.94(5) . .
Ge5 Ge2 Ge3 59.29(4) . .
Ge4 Ge3 Ge1 105.09(5) . .
Ge4 Ge3 Ge5 58.60(5) . .
Ge1 Ge3 Ge5 110.58(6) . .
Ge4 Ge3 Ge2 99.93(5) . .
Ge1 Ge3 Ge2 58.96(5) . .
Ge5 Ge3 Ge2 59.59(4) . .
Zn2 Ge4 Ge5 128.90(4) . 4_565
Zn2 Ge4 Ge5 128.90(4) . .
Ge5 Ge4 Ge5 92.08(7) 4_565 .
Zn2 Ge4 Ge3 114.90(6) . 4_565
Ge5 Ge4 Ge3 61.72(4) 4_565 4_565
Ge5 Ge4 Ge3 111.00(6) . 4_565
Zn2 Ge4 Ge3 114.90(6) . .
Ge5 Ge4 Ge3 111.00(6) 4_565 .
Ge5 Ge4 Ge3 61.72(4) . .
Ge3 Ge4 Ge3 70.62(7) 4_565 .
Ge6 Ge5 Ge4 87.25(5) . .
Ge6 Ge5 Ge3 100.85(6) . .
Ge4 Ge5 Ge3 59.67(5) . .
Ge6 Ge5 Ge2 59.61(5) . .
Ge4 Ge5 Ge2 101.78(6) . .
Ge3 Ge5 Ge2 61.13(5) . .
Zn1 Ge6 Ge5 126.34(5) . .
Zn1 Ge6 Ge5 126.34(5) . 4_565
Ge5 Ge6 Ge5 92.15(7) . 4_565
Zn1 Ge6 Ge2 118.55(6) . 4_565
Ge5 Ge6 Ge2 112.03(6) . 4_565
Ge5 Ge6 Ge2 61.94(4) 4_565 4_565
Zn1 Ge6 Ge2 118.55(6) . .
Ge5 Ge6 Ge2 61.94(4) . .
Ge5 Ge6 Ge2 112.03(6) 4_565 .
Ge2 Ge6 Ge2 71.89(7) 4_565 .
N2 Zn1 N2 103.8(5) . 4_565
N2 Zn1 N1 101.0(3) . .
N2 Zn1 N1 101.0(3) 4_565 .
N2 Zn1 Ge6 118.8(2) . .
N2 Zn1 Ge6 118.8(2) 4_565 .
N1 Zn1 Ge6 110.6(3) . .
Zn1 N1 H1A 109.5 . .
Zn1 N1 H1B 109.5 . .
H1A N1 H1B 109.5 . .
Zn1 N2 N5 104.4(3) . .
Zn1 N2 H2A 109.5 . .
N5 N2 H2A 109.8 . .
Zn1 N2 H2B 109.5 . .
N5 N2 H2B 5.6 . .
H2A N2 H2B 109.5 . .
Zn1 N2 H2C 109.5 . .
N5 N2 H2C 114.1 . .
H2A N2 H2C 109.5 . .
H2B N2 H2C 109.5 . .
N3 Zn2 N4 100.2(3) . 4_565
N3 Zn2 N4 100.2(3) . .
N4 Zn2 N4 103.7(6) 4_565 .
N3 Zn2 Ge4 109.4(3) . .
N4 Zn2 Ge4 119.9(3) 4_565 .
N4 Zn2 Ge4 119.9(3) . .
Zn2 N3 H3A 109.4 . .
Zn2 N3 H3B 109.6 . .
H3A N3 H3B 109.4 . .
Zn2 N4 N7 101.7(4) . .
Zn2 N4 H4A 109.5 . .
N7 N4 H4A 22.4 . .
Zn2 N4 H4B 109.5 . .
N7 N4 H4B 93.6 . .
H4A N4 H4B 109.5 . .
Zn2 N4 H4C 109.5 . .
N7 N4 H4C 131.2 . .
H4A N4 H4C 109.5 . .
H4B N4 H4C 109.5 . .
N2 N5 H5A 109.5 . .
N2 N5 H5B 109.5 . .
H5A N5 H5B 109.5 . .
N2 N5 H5C 109.5 . .
H5A N5 H5C 109.5 . .
H5B N5 H5C 109.5 . .
N4 N6 H6A 109.5 1_655 .
N4 N6 H6B 109.5 1_655 .
H6A N6 H6B 109.5 . .
N4 N6 H6C 109.5 1_655 .
H6A N6 H6C 109.5 . .
H6B N6 H6C 109.5 . .
N4 N7 H7A 109.5 . .
N4 N7 H7B 109.5 . .
H7A N7 H7B 109.5 . .
N4 N7 H7C 109.5 . .
H7A N7 H7C 109.5 . .
H7B N7 H7C 109.5 . .
H8A N8 H8B 109.5 . .
H8A N8 H8C 109.5 . .
H8B N8 H8C 109.5 . .
H9A N9 H9B 109.5 . .
H9A N9 H9C 109.5 . .
H9B N9 H9C 109.5 . .
H10A N10 H10B 108.7 . .

loop_
_geom_bond_atom_site_label_1
_geom_bond_atom_site_label_2
_geom_bond_distance
_geom_bond_site_symmetry_2
Ge1 Ge3 2.5973(17) 4_565
Ge1 Ge3 2.5973(17) .
Ge1 Ge2 2.5979(17) 4_565
Ge1 Ge2 2.5979(17) .
Ge2 Ge6 2.5793(17) .
Ge2 Ge5 2.6387(17) .
Ge2 Ge3 2.6794(16) .
Ge3 Ge4 2.5783(18) .
Ge3 Ge5 2.6305(17) .
Ge4 Zn2 2.441(2) .
Ge4 Ge5 2.5496(15) 4_565
Ge4 Ge5 2.5497(15) .
Ge4 Ge3 2.5782(18) 4_565
Ge5 Ge6 2.5481(15) .
Ge6 Zn1 2.423(2) .
Ge6 Ge5 2.5481(15) 4_565
Ge6 Ge2 2.5793(17) 4_565
Zn1 N2 2.058(8) .
Zn1 N2 2.058(8) 4_565
Zn1 N1 2.104(11) .
N1 H1A 0.9100 .
N1 H1B 0.9100 .
N2 N5 3.034(12) .
N2 H2A 0.9100 .
N2 H2B 0.9100 .
N2 H2C 0.9100 .
Zn2 N3 2.061(12) .
Zn2 N4 2.062(9) 4_565
Zn2 N4 2.062(9) .
N3 H3A 0.9100 .
N3 H3B 0.9100 .
N4 N7 3.184(15) .
N4 H4A 0.9100 .
N4 H4B 0.9100 .
N4 H4C 0.9100 .
N5 H5A 0.9100 .
N5 H5B 0.9100 .
N5 H5C 0.9100 .
N6 N4 3.151(17) 1_655
N6 H6A 0.9100 .
N6 H6B 0.9100 .
N6 H6C 0.9100 .
N7 H7A 0.9100 .
N7 H7B 0.9100 .
N7 H7C 0.9100 .
N8 H8A 0.9100 .
N8 H8B 0.9100 .
N8 H8C 0.9100 .
N9 H9A 0.9100 .
N9 H9B 0.9100 .
N9 H9C 0.9100 .
N10 H10A 0.9100 .
N10 H10B 0.9100 .
